data_7213633
loop_
_publ_author_name
'Li, Bo'
'Huang, Ren-Wu'
'Yao, Hong-Chang'
'Zang, Shuang-Quan'
'Mak, Thomas C. W.'

_publ_section_title
;
 Silver(i)--organic frameworks assembled with flexible supramolecular
 synthons with a pendant ethynide arm attached to the heteroaryl skeleton
;
_journal_issue 4
_journal_name_full CrystEngComm
_journal_page_first 723
_journal_paper_doi 10.1039/c3ce41752b
_journal_volume 16
_journal_year 2014
_chemical_formula_sum 'C17 H8 Ag5 F12 N3 O10'
_chemical_formula_weight 1181.61
_chemical_name_systematic
;
?
;
_space_group_IT_number 13
_symmetry_cell_setting monoclinic
_symmetry_space_group_name_Hall '-P 2yc'
_symmetry_space_group_name_H-M 'P 1 2/c 1'
_atom_sites_solution_hydrogens geom
_atom_sites_solution_primary direct
_atom_sites_solution_secondary difmap
_audit_creation_method SHELXL-97
_cell_angle_alpha 90.00
_cell_angle_beta 120.917(7)
_cell_angle_gamma 90.00
_cell_formula_units_Z 4
_cell_length_a 16.0991(16)
_cell_length_b 8.8039(10)
_cell_length_c 23.399(3)
_cell_measurement_reflns_used 1436
_cell_measurement_temperature 296
_cell_measurement_theta_max 29.2375
_cell_measurement_theta_min 2.9218
_cell_volume 2845.2(6)
_computing_structure_refinement 'SHELXL-97 (Sheldrick, 1997)'
_computing_structure_solution 'SHELXS-97 (Sheldrick, 1990)'
_diffrn_ambient_temperature 296
_diffrn_measured_fraction_theta_full 0.997
_diffrn_measured_fraction_theta_max 0.997
_diffrn_radiation_monochromator graphite
_diffrn_radiation_source 'fine-focus sealed tube'
_diffrn_radiation_type MoK\a
_diffrn_radiation_wavelength 0.71073
_diffrn_reflns_av_R_equivalents 0.0542
_diffrn_reflns_av_sigmaI/netI 0.0891
_diffrn_reflns_limit_h_max 18
_diffrn_reflns_limit_h_min -19
_diffrn_reflns_limit_k_max 10
_diffrn_reflns_limit_k_min -10
_diffrn_reflns_limit_l_max 27
_diffrn_reflns_limit_l_min -15
_diffrn_reflns_number 11773
_diffrn_reflns_theta_full 25.00
_diffrn_reflns_theta_max 25.00
_diffrn_reflns_theta_min 2.95
_exptl_absorpt_coefficient_mu 3.515
_exptl_absorpt_correction_T_max 0.5703
_exptl_absorpt_correction_T_min 0.5399
_exptl_absorpt_correction_type multi-scan
_exptl_absorpt_process_details SADABS(2009)
_exptl_crystal_density_diffrn 2.758
_exptl_crystal_density_method 'not measured'
_exptl_crystal_F_000 2216
_exptl_crystal_size_max 0.20
_exptl_crystal_size_mid 0.18
_exptl_crystal_size_min 0.18
_refine_diff_density_max 0.902
_refine_diff_density_min -1.272
_refine_diff_density_rms 0.148
_refine_ls_extinction_method none
_refine_ls_goodness_of_fit_ref 1.006
_refine_ls_hydrogen_treatment constr
_refine_ls_matrix_type full
_refine_ls_number_parameters 463
_refine_ls_number_reflns 5006
_refine_ls_number_restraints 50
_refine_ls_restrained_S_all 1.001
_refine_ls_R_factor_all 0.1510
_refine_ls_R_factor_gt 0.0884
_refine_ls_shift/su_max 0.000
_refine_ls_shift/su_mean 0.000
_refine_ls_structure_factor_coef Fsqd
_refine_ls_weighting_details 'calc w=1/[\s^2^(Fo^2^)+(0.0483P)^2^+41.6029P] where P=(Fo^2^+2Fc^2^)/3'
_refine_ls_weighting_scheme calc
_refine_ls_wR_factor_gt 0.1675
_refine_ls_wR_factor_ref 0.1955
_reflns_number_gt 2797
_reflns_number_total 5006
_reflns_threshold_expression >2sigma(I)
_cod_data_source_file c3ce41752b.txt
_cod_data_source_block 3
_cod_original_sg_symbol_H-M 'P 2/c'
_cod_database_code 7213633

loop_
_symmetry_equiv_pos_as_xyz
'x, y, z'
'-x, y, -z+1/2'
'-x, -y, -z'
'x, -y, z-1/2'

loop_
_atom_site_label
_atom_site_type_symbol
_atom_site_fract_x
_atom_site_fract_y
_atom_site_fract_z
_atom_site_U_iso_or_equiv
_atom_site_adp_type
_atom_site_occupancy
_atom_site_symmetry_multiplicity
_atom_site_calc_flag
_atom_site_refinement_flags
_atom_site_disorder_assembly
_atom_site_disorder_group
Ag1 Ag 0.49299(9) 0.08486(17) 0.94305(7) 0.0820(5) Uani 1 1 d . . .
Ag2 Ag 0.37525(10) 0.33683(18) 0.92087(7) 0.0906(5) Uani 1 1 d . . .
Ag3 Ag 1.0000 -0.0003(3) 1.2500 0.0970(8) Uani 1 2 d S . .
Ag6 Ag 0.3828(4) 0.5296(7) 0.7877(3) 0.192(2) Uani 0.50 1 d P . .
N1 N 0.8623(11) -0.026(2) 1.0421(7) 0.077(4) Uani 1 1 d . . .
N2 N 0.8795(9) -0.0616(18) 1.1027(7) 0.076(4) Uani 1 1 d . . .
N3 N 0.9536(10) 0.0189(19) 1.1455(7) 0.078(4) Uani 1 1 d . . .
O1 O 0.7970(8) -0.1054(15) 0.9880(5) 0.086(4) Uani 1 1 d . . .
O2 O 0.4374(14) 0.018(2) 0.8332(8) 0.147(7) Uani 1 1 d . . .
O1W O 0.4614(13) 0.304(2) 0.7763(7) 0.194(9) Uani 1 1 d . . .
H1WB H 0.4849 0.2528 0.8121 0.291 Uiso 1 1 d R . .
H1WA H 0.4194 0.2511 0.7439 0.291 Uiso 1 1 d R . .
O3 O 0.410(4) -0.226(7) 0.823(3) 0.140(12) Uani 0.481(5) 1 d P . 1
O7 O 0.230(3) 0.799(4) 0.866(2) 0.132(13) Uani 0.481(5) 1 d P . 1
Ag4 Ag 0.4586(4) 0.6994(5) 0.9503(3) 0.0579(8) Uani 0.481(5) 1 d P . 1
O3' O 0.367(4) -0.181(6) 0.837(2) 0.140(12) Uani 0.519(5) 1 d P . 2
O7' O 0.234(3) 0.779(4) 0.9099(19) 0.132(13) Uani 0.519(5) 1 d PD . 2
Ag4' Ag 0.4719(3) 0.7529(5) 0.9369(2) 0.0579(8) Uani 0.519(5) 1 d P . 2
O4 O 0.2828(10) 0.3220(17) 0.8042(6) 0.105(4) Uani 1 1 d . . .
O5 O 0.1822(10) 0.1258(19) 0.7835(7) 0.105(5) Uani 1 1 d . . .
O6 O 0.3287(8) 0.5912(15) 0.9145(7) 0.105(5) Uani 1 1 d . . .
O8 O 0.5897(9) 0.2638(17) 0.9316(7) 0.102(4) Uani 1 1 d . . .
O9 O 0.5098(9) 0.4701(14) 0.9263(6) 0.093(4) Uani 1 1 d . . .
C1 C 0.6014(11) -0.139(2) 1.0098(8) 0.081(6) Uani 1 1 d D . .
C2 C 0.6498(12) -0.0876(19) 0.9886(7) 0.075(6) Uani 1 1 d D . .
C3 C 0.7039(12) -0.033(2) 0.9581(8) 0.094(7) Uani 1 1 d . . .
H3A H 0.6677 -0.0537 0.9107 0.113 Uiso 1 1 calc R . .
H3B H 0.7125 0.0765 0.9640 0.113 Uiso 1 1 calc R . .
C4 C 0.9265(14) 0.079(2) 1.0458(8) 0.078(6) Uani 1 1 d . . .
C5 C 0.9843(14) 0.112(2) 1.1123(9) 0.075(5) Uani 1 1 d . . .
C6 C 1.0619(15) 0.210(3) 1.1364(12) 0.099(7) Uani 1 1 d . . .
H6 H 1.1031 0.2263 1.1818 0.118 Uiso 1 1 calc R . .
C7 C 1.0747(19) 0.280(3) 1.0901(16) 0.115(8) Uani 1 1 d . . .
H7 H 1.1253 0.3492 1.1037 0.138 Uiso 1 1 calc R . .
C8 C 1.013(2) 0.252(3) 1.0217(16) 0.119(9) Uani 1 1 d . . .
H8 H 1.0250 0.3006 0.9914 0.143 Uiso 1 1 calc R . .
C9 C 0.9377(19) 0.157(3) 0.9987(11) 0.104(8) Uani 1 1 d . . .
H9 H 0.8949 0.1442 0.9533 0.125 Uiso 1 1 calc R . .
C10 C 0.3989(16) -0.104(4) 0.8068(13) 0.121(11) Uani 1 1 d U . .
C11 C 0.3474(16) -0.093(2) 0.7272(13) 0.179(12) Uani 1 1 d DU . .
C12 C 0.2107(14) 0.242(3) 0.7694(9) 0.094(7) Uani 1 1 d . A .
C13 C 0.1469(17) 0.299(3) 0.6995(14) 0.153(12) Uani 1 1 d DU . .
C14 C 0.2493(16) 0.655(3) 0.8934(13) 0.132(10) Uani 1 1 d DU . .
C15 C 0.1585(19) 0.553(4) 0.8688(17) 0.146(10) Uani 1 1 d U . .
C16 C 0.5756(14) 0.401(2) 0.9261(9) 0.081(6) Uani 1 1 d . . .
C17 C 0.6522(19) 0.488(3) 0.9220(14) 0.105(7) Uani 1 1 d . . .
F1 F 0.323(2) -0.214(3) 0.7001(11) 0.239(15) Uani 0.85(2) 1 d PDU . 1
F2 F 0.407(2) -0.060(6) 0.7134(14) 0.41(4) Uani 0.85(2) 1 d PD . 1
F3 F 0.2669(18) -0.040(4) 0.6984(10) 0.278(18) Uani 0.85(2) 1 d PDU . 1
F2' F 0.338(6) 0.102(13) 0.695(6) 0.41(4) Uani 0.15(2) 1 d PD . 2
F1' F 0.447(6) -0.233(10) 0.754(6) 0.239(15) Uani 0.15(2) 1 d PD . 2
F3' F 0.257(7) -0.197(8) 0.739(5) 0.278(18) Uani 0.15(2) 1 d PD . 2
F4 F 0.1872(18) 0.384(5) 0.6770(12) 0.248(19) Uani 0.85(3) 1 d PD A 1
F5 F 0.068(2) 0.358(5) 0.6879(12) 0.28(2) Uani 0.85(3) 1 d PD A 1
F6 F 0.1056(19) 0.201(3) 0.6534(8) 0.217(14) Uani 0.85(3) 1 d PDU A 1
F4' F 0.139(7) 0.449(16) 0.701(7) 0.248(19) Uani 0.15(3) 1 d PD A 2
F5' F 0.076(8) 0.212(11) 0.695(5) 0.28(2) Uani 0.15(3) 1 d PD A 2
F6' F 0.194(8) 0.239(11) 0.672(5) 0.217(14) Uani 0.15(3) 1 d PD A 2
F8 F 0.0970(13) 0.587(3) 0.8113(11) 0.239(11) Uani 1 1 d . . .
F9 F 0.1183(14) 0.586(2) 0.9057(13) 0.229(10) Uani 1 1 d U . .
F11 F 0.7101(12) 0.559(2) 0.9747(10) 0.185(8) Uani 1 1 d . . .
F12 F 0.6989(14) 0.4197(19) 0.9009(12) 0.228(11) Uani 1 1 d . . .
F10 F 0.6141(15) 0.606(3) 0.8826(11) 0.204(8) Uani 1 1 d . . .
F7 F 0.1749(9) 0.4146(19) 0.8736(9) 0.163(7) Uani 1 1 d . . .
Ag5 Ag 0.2812(7) 0.0183(18) 0.8868(3) 0.095(2) Uani 0.74(3) 1 d P . 1
Ag5' Ag 0.2647(14) 0.070(3) 0.8848(9) 0.095(2) Uani 0.26(3) 1 d P . 2

loop_
_atom_site_aniso_label
_atom_site_aniso_U_11
_atom_site_aniso_U_22
_atom_site_aniso_U_33
_atom_site_aniso_U_23
_atom_site_aniso_U_13
_atom_site_aniso_U_12
Ag1 0.0623(8) 0.0978(10) 0.0722(9) -0.0337(8) 0.0247(7) 0.0226(7)
Ag2 0.0589(8) 0.1128(12) 0.0720(10) -0.0250(9) 0.0134(7) 0.0309(8)
Ag3 0.0701(13) 0.169(2) 0.0417(11) 0.000 0.0215(10) 0.000
Ag6 0.183(5) 0.203(5) 0.139(5) -0.042(4) 0.047(4) -0.044(4)
N1 0.063(9) 0.121(13) 0.043(9) 0.010(9) 0.025(8) 0.045(9)
N2 0.049(8) 0.130(13) 0.050(9) 0.016(9) 0.026(7) 0.022(8)
N3 0.046(8) 0.129(13) 0.047(8) 0.002(9) 0.015(7) 0.029(8)
O1 0.065(7) 0.134(10) 0.046(7) -0.023(7) 0.018(6) 0.035(7)
O2 0.185(18) 0.167(16) 0.090(12) -0.045(12) 0.070(13) -0.016(14)
O1W 0.191(19) 0.26(2) 0.061(11) -0.068(13) 0.012(11) 0.034(17)
O3 0.15(4) 0.14(3) 0.10(2) -0.025(18) 0.04(2) 0.00(2)
O7 0.108(14) 0.119(16) 0.14(3) -0.06(2) 0.04(3) 0.029(13)
Ag4 0.0567(14) 0.049(2) 0.0505(18) -0.0112(15) 0.0151(10) -0.0086(16)
O3' 0.15(4) 0.14(3) 0.10(2) -0.025(18) 0.04(2) 0.00(2)
O7' 0.108(14) 0.119(16) 0.14(3) -0.06(2) 0.04(3) 0.029(13)
Ag4' 0.0567(14) 0.049(2) 0.0505(18) -0.0112(15) 0.0151(10) -0.0086(16)
O4 0.082(9) 0.148(12) 0.061(8) -0.034(9) 0.019(7) -0.025(9)
O5 0.083(10) 0.147(14) 0.065(9) -0.029(9) 0.025(8) -0.029(9)
O6 0.054(7) 0.117(10) 0.095(10) -0.060(8) 0.004(7) 0.017(7)
O8 0.073(8) 0.099(10) 0.134(13) -0.031(9) 0.054(9) 0.015(8)
O9 0.068(8) 0.098(9) 0.100(10) -0.030(8) 0.034(8) 0.020(7)
C1 0.041(9) 0.118(16) 0.051(11) -0.030(10) 0.001(8) 0.040(10)
C2 0.052(10) 0.103(14) 0.040(9) -0.036(9) 0.002(8) 0.039(10)
C3 0.067(11) 0.161(19) 0.042(10) -0.004(11) 0.019(9) 0.061(12)
C4 0.078(13) 0.115(15) 0.037(10) 0.003(10) 0.028(10) 0.047(12)
C5 0.071(12) 0.108(15) 0.071(13) 0.020(11) 0.054(11) 0.047(11)
C6 0.067(13) 0.132(19) 0.107(18) -0.018(15) 0.052(13) 0.022(13)
C7 0.12(2) 0.13(2) 0.14(2) -0.015(19) 0.10(2) 0.007(16)
C8 0.16(3) 0.100(19) 0.14(3) 0.038(18) 0.10(2) 0.065(18)
C9 0.120(19) 0.14(2) 0.059(13) 0.014(14) 0.052(14) 0.057(17)
C10 0.055(12) 0.20(3) 0.097(14) -0.08(2) 0.028(12) -0.004(16)
C11 0.17(2) 0.28(3) 0.104(15) -0.12(2) 0.091(16) -0.04(2)
C12 0.059(12) 0.16(2) 0.046(12) -0.034(14) 0.015(10) -0.003(14)
C13 0.09(2) 0.21(3) 0.09(2) 0.005(17) -0.004(17) -0.02(2)
C14 0.073(13) 0.14(2) 0.13(2) -0.042(17) 0.011(15) 0.040(12)
C15 0.073(15) 0.16(3) 0.15(3) -0.05(2) 0.021(16) 0.032(14)
C16 0.073(13) 0.084(14) 0.069(12) -0.029(11) 0.023(10) 0.015(12)
C17 0.094(18) 0.13(2) 0.086(18) -0.014(16) 0.043(15) 0.016(17)
F1 0.24(3) 0.26(2) 0.111(16) -0.104(17) 0.013(16) 0.06(2)
F2 0.22(3) 0.94(11) 0.14(2) -0.22(5) 0.14(3) -0.21(5)
F3 0.19(2) 0.48(5) 0.065(13) 0.00(2) -0.011(14) 0.01(3)
F2' 0.22(3) 0.94(11) 0.14(2) -0.22(5) 0.14(3) -0.21(5)
F1' 0.24(3) 0.26(2) 0.111(16) -0.104(17) 0.013(16) 0.06(2)
F3' 0.19(2) 0.48(5) 0.065(13) 0.00(2) -0.011(14) 0.01(3)
F4 0.15(2) 0.37(4) 0.128(18) 0.10(2) 0.003(14) -0.11(2)
F5 0.20(3) 0.41(5) 0.108(18) 0.04(2) -0.009(17) 0.14(3)
F6 0.25(3) 0.26(3) 0.049(10) 0.010(12) 0.012(13) -0.14(2)
F4' 0.15(2) 0.37(4) 0.128(18) 0.10(2) 0.003(14) -0.11(2)
F5' 0.20(3) 0.41(5) 0.108(18) 0.04(2) -0.009(17) 0.14(3)
F6' 0.25(3) 0.26(3) 0.049(10) 0.010(12) 0.012(13) -0.14(2)
F8 0.109(12) 0.27(2) 0.180(19) 0.011(18) -0.041(13) -0.023(14)
F9 0.158(15) 0.25(2) 0.31(3) -0.037(19) 0.140(19) 0.076(15)
F11 0.130(13) 0.221(19) 0.189(18) -0.080(16) 0.073(13) -0.081(13)
F12 0.25(2) 0.164(14) 0.44(3) -0.102(17) 0.30(2) -0.039(13)
F10 0.172(17) 0.25(2) 0.20(2) 0.073(18) 0.104(17) 0.018(16)
F7 0.074(8) 0.159(13) 0.233(19) -0.077(13) 0.063(11) 0.004(9)
Ag5 0.060(2) 0.158(6) 0.0502(9) -0.034(2) 0.0166(13) 0.002(3)
Ag5' 0.060(2) 0.158(6) 0.0502(9) -0.034(2) 0.0166(13) 0.002(3)

loop_
_atom_type_symbol
_atom_type_description
_atom_type_scat_dispersion_real
_atom_type_scat_dispersion_imag
_atom_type_scat_source
C C 0.0033 0.0016 'International Tables Vol C Tables 4.2.6.8 and 6.1.1.4'
H H 0.0000 0.0000 'International Tables Vol C Tables 4.2.6.8 and 6.1.1.4'
O O 0.0106 0.0060 'International Tables Vol C Tables 4.2.6.8 and 6.1.1.4'
N N 0.0061 0.0033 'International Tables Vol C Tables 4.2.6.8 and 6.1.1.4'
F F 0.0171 0.0103 'International Tables Vol C Tables 4.2.6.8 and 6.1.1.4'
Ag Ag -0.8971 1.1015 'International Tables Vol C Tables 4.2.6.8 and 6.1.1.4'

loop_
_geom_angle_atom_site_label_1
_geom_angle_atom_site_label_2
_geom_angle_atom_site_label_3
_geom_angle
_geom_angle_site_symmetry_1
_geom_angle_site_symmetry_3
O2 Ag1 O8 86.8(6) . .
O2 Ag1 C1 126.8(6) . 3_657
O8 Ag1 C1 123.5(6) . 3_657
O2 Ag1 C1 103.5(6) . .
O8 Ag1 C1 107.7(5) . .
C1 Ag1 C1 105.8(4) 3_657 .
O2 Ag1 C2 92.6(6) . .
O8 Ag1 C2 83.0(5) . .
C1 Ag1 C2 129.9(5) 3_657 .
O2 Ag1 Ag2 99.1(5) . .
O8 Ag1 Ag2 82.6(3) . .
C1 Ag1 Ag2 51.8(4) 3_657 .
C1 Ag1 Ag2 155.5(4) . .
C2 Ag1 Ag2 160.9(4) . .
O2 Ag1 Ag4 153.8(5) . 3_667
O8 Ag1 Ag4 75.9(3) . 3_667
C1 Ag1 Ag4 54.2(4) 3_657 3_667
C1 Ag1 Ag4 100.4(4) . 3_667
C2 Ag1 Ag4 104.4(3) . 3_667
Ag2 Ag1 Ag4 59.76(11) . 3_667
O2 Ag1 Ag4' 163.4(5) . 3_667
O8 Ag1 Ag4' 88.3(3) . 3_667
C1 Ag1 Ag4' 45.8(4) 3_657 3_667
C1 Ag1 Ag4' 93.1(4) . 3_667
C2 Ag1 Ag4' 102.6(3) . 3_667
Ag2 Ag1 Ag4' 64.50(10) . 3_667
Ag4 Ag1 Ag4' 12.96(7) 3_667 3_667
O2 Ag1 Ag4' 73.9(5) . 1_545
O8 Ag1 Ag4' 137.4(3) . 1_545
C1 Ag1 Ag4' 98.0(5) 3_657 1_545
C1 Ag1 Ag4' 44.8(4) . 1_545
C2 Ag1 Ag4' 60.8(4) . 1_545
Ag2 Ag1 Ag4' 137.07(12) . 1_545
Ag4 Ag1 Ag4' 131.76(13) 3_667 1_545
Ag4' Ag1 Ag4' 119.45(11) 3_667 1_545
O2 Ag1 Ag1 132.5(5) . 3_657
O8 Ag1 Ag1 134.4(4) . 3_657
C1 Ag1 Ag1 56.4(4) 3_657 3_657
C1 Ag1 Ag1 49.5(4) . 3_657
C2 Ag1 Ag1 74.5(4) . 3_657
Ag2 Ag1 Ag1 107.41(7) . 3_657
Ag4 Ag1 Ag1 72.19(11) 3_667 3_657
Ag4' Ag1 Ag1 59.73(10) 3_667 3_657
Ag4' Ag1 Ag1 59.72(11) 1_545 3_657
O2 Ag1 Ag5 76.2(5) . .
O8 Ag1 Ag5 139.1(4) . .
C1 Ag1 Ag5 51.9(4) 3_657 .
C1 Ag1 Ag5 112.4(5) . .
C2 Ag1 Ag5 133.9(5) . .
Ag2 Ag1 Ag5 64.2(3) . .
Ag4 Ag1 Ag5 104.2(3) 3_667 .
Ag4' Ag1 Ag5 97.5(2) 3_667 .
Ag4' Ag1 Ag5 73.1(3) 1_545 .
Ag1 Ag1 Ag5 80.85(18) 3_657 .
O2 Ag1 Ag5' 79.2(6) . .
O8 Ag1 Ag5' 132.0(6) . .
C1 Ag1 Ag5' 47.7(5) 3_657 .
C1 Ag1 Ag5' 120.1(7) . .
C2 Ag1 Ag5' 142.6(7) . .
Ag2 Ag1 Ag5' 55.3(5) . .
Ag4 Ag1 Ag5' 97.8(4) 3_667 .
Ag4' Ag1 Ag5' 92.4(4) 3_667 .
Ag4' Ag1 Ag5' 81.9(5) 1_545 .
Ag1 Ag1 Ag5' 84.4(4) 3_657 .
Ag5 Ag1 Ag5' 8.9(4) . .
C1 Ag2 O6 135.1(5) 3_657 .
C1 Ag2 O4 124.0(6) 3_657 .
O6 Ag2 O4 89.3(5) . .
C1 Ag2 O9 121.4(5) 3_657 .
O6 Ag2 O9 77.7(4) . .
O4 Ag2 O9 96.0(5) . .
C1 Ag2 Ag1 53.9(4) 3_657 .
O6 Ag2 Ag1 159.6(3) . .
O4 Ag2 Ag1 97.9(4) . .
O9 Ag2 Ag1 82.6(3) . .
C1 Ag2 Ag5' 54.5(6) 3_657 .
O6 Ag2 Ag5' 130.5(6) . .
O4 Ag2 Ag5' 71.2(6) . .
O9 Ag2 Ag5' 147.0(5) . .
Ag1 Ag2 Ag5' 69.8(5) . .
C1 Ag2 Ag4 55.7(4) 3_657 3_667
O6 Ag2 Ag4 105.7(3) . 3_667
O4 Ag2 Ag4 156.5(4) . 3_667
O9 Ag2 Ag4 70.6(3) . 3_667
Ag1 Ag2 Ag4 62.19(11) . 3_667
Ag5' Ag2 Ag4 109.3(5) . 3_667
C1 Ag2 Ag4' 44.0(4) 3_657 3_667
O6 Ag2 Ag4' 111.6(3) . 3_667
O4 Ag2 Ag4' 158.0(4) . 3_667
O9 Ag2 Ag4' 82.5(3) . 3_667
Ag1 Ag2 Ag4' 60.11(10) . 3_667
Ag5' Ag2 Ag4' 98.2(5) . 3_667
Ag4 Ag2 Ag4' 12.14(9) 3_667 3_667
C1 Ag2 Ag5 50.8(4) 3_657 .
O6 Ag2 Ag5 138.9(4) . .
O4 Ag2 Ag5 73.5(4) . .
O9 Ag2 Ag5 139.8(4) . .
Ag1 Ag2 Ag5 61.5(3) . .
Ag5' Ag2 Ag5 8.3(3) . .
Ag4 Ag2 Ag5 104.0(2) 3_667 .
Ag4' Ag2 Ag5 93.4(2) 3_667 .
N3 Ag3 N3 171.0(9) . 2_757
O3 Ag6 O1W 143.0(15) 1_565 .
O3 Ag6 O4 129.2(16) 1_565 .
O1W Ag6 O4 80.8(6) . .
O3 Ag6 O9 82.4(15) 1_565 .
O1W Ag6 O9 82.3(5) . .
O4 Ag6 O9 80.7(4) . .
N2 N1 C4 110.9(16) . .
N2 N1 O1 120.6(18) . .
C4 N1 O1 127.8(14) . .
N3 N2 N1 107.2(15) . .
N3 N2 Ag5' 117.8(11) . 3_657
N1 N2 Ag5' 115.8(11) . 3_657
N2 N3 C5 109.8(15) . .
N2 N3 Ag3 118.3(12) . .
C5 N3 Ag3 131.8(13) . .
N1 O1 C3 109.9(12) . .
C10 O2 Ag1 126(2) . .
Ag6 O1W H1WB 108.5 . .
Ag6 O1W H1WA 108.9 . .
H1WB O1W H1WA 109.5 . .
C10 O3 Ag6 145(4) . 1_545
C14 O7 Ag5 141(3) . 1_565
O6 Ag4 O9 85.0(5) . .
O6 Ag4 C1 166.0(6) . 1_565
O9 Ag4 C1 107.1(5) . 1_565
O6 Ag4 Ag2 126.2(5) . 3_667
O9 Ag4 Ag2 84.4(3) . 3_667
C1 Ag4 Ag2 50.4(4) 1_565 3_667
O6 Ag4 Ag1 115.0(4) . 3_667
O9 Ag4 Ag1 142.4(4) . 3_667
C1 Ag4 Ag1 51.0(4) 1_565 3_667
Ag2 Ag4 Ag1 58.05(10) 3_667 3_667
C10 O3' Ag4' 116(3) . 1_545
C1 Ag4' O3' 130.6(18) 1_565 1_565
C1 Ag4' O6 146.5(7) 1_565 .
O3' Ag4' O6 78.8(17) 1_565 .
C1 Ag4' Ag1 52.1(5) 1_565 3_667
O3' Ag4' Ag1 124.8(11) 1_565 3_667
O6 Ag4' Ag1 100.3(3) . 3_667
C1 Ag4' Ag1 58.2(5) 1_565 1_565
O3' Ag4' Ag1 77.9(15) 1_565 1_565
O6 Ag4' Ag1 129.9(3) . 1_565
Ag1 Ag4' Ag1 60.55(11) 3_667 1_565
C1 Ag4' Ag2 48.1(5) 1_565 3_667
O3' Ag4' Ag2 178.5(16) 1_565 3_667
O6 Ag4' Ag2 102.6(4) . 3_667
Ag1 Ag4' Ag2 55.40(9) 3_667 3_667
Ag1 Ag4' Ag2 101.28(14) 1_565 3_667
C12 O4 Ag2 128.0(15) . .
C12 O4 Ag6 138.3(15) . .
Ag2 O4 Ag6 93.6(5) . .
C12 O5 Ag5' 113.1(15) . .
C12 O5 Ag5 118.0(13) . .
C14 O6 Ag4 125.3(16) . .
C14 O6 Ag2 133.5(15) . .
Ag4 O6 Ag2 101.1(5) . .
C14 O6 Ag4' 118.0(16) . .
Ag2 O6 Ag4' 107.3(5) . .
C16 O8 Ag1 125.6(13) . .
C16 O9 Ag4 146.6(13) . .
C16 O9 Ag2 121.1(14) . .
Ag4 O9 Ag2 90.9(4) . .
C16 O9 Ag6 101.6(11) . .
Ag4 O9 Ag6 88.8(4) . .
Ag2 O9 Ag6 86.0(4) . .
C2 C1 Ag4' 114.3(13) . 1_545
C2 C1 Ag2 132.4(12) . 3_657
Ag4' C1 Ag2 87.9(7) 1_545 3_657
C2 C1 Ag1 146.3(14) . 3_657
Ag4' C1 Ag1 82.1(6) 1_545 3_657
Ag2 C1 Ag1 74.3(6) 3_657 3_657
C2 C1 Ag5' 84.2(12) . 3_657
Ag4' C1 Ag5' 160.4(12) 1_545 3_657
Ag2 C1 Ag5' 74.2(8) 3_657 3_657
Ag1 C1 Ag5' 85.5(7) 3_657 3_657
C2 C1 Ag5 84.8(11) . 3_657
Ag4' C1 Ag5 160.1(10) 1_545 3_657
Ag2 C1 Ag5 82.3(6) 3_657 3_657
Ag1 C1 Ag5 78.6(6) 3_657 3_657
C2 C1 Ag4 126.9(13) . 1_545
Ag2 C1 Ag4 73.9(6) 3_657 1_545
Ag1 C1 Ag4 74.8(5) 3_657 1_545
Ag5' C1 Ag4 145.9(11) 3_657 1_545
Ag5 C1 Ag4 148.1(9) 3_657 1_545
C2 C1 Ag1 81.0(11) . .
Ag4' C1 Ag1 77.0(5) 1_545 .
Ag2 C1 Ag1 146.5(8) 3_657 .
Ag1 C1 Ag1 74.2(4) 3_657 .
Ag5' C1 Ag1 114.0(10) 3_657 .
Ag5 C1 Ag1 102.1(7) 3_657 .
Ag4 C1 Ag1 87.3(5) 1_545 .
C1 C2 C3 175.5(17) . .
C1 C2 Ag5' 67.8(11) . 3_657
C3 C2 Ag5' 116.4(12) . 3_657
C1 C2 Ag5 67.7(10) . 3_657
C3 C2 Ag5 116.8(11) . 3_657
C1 C2 Ag1 72.4(11) . .
C3 C2 Ag1 107.3(10) . .
Ag5' C2 Ag1 105.4(7) 3_657 .
Ag5 C2 Ag1 94.9(6) 3_657 .
O1 C3 C2 110.3(15) . .
O1 C3 H3A 109.6 . .
C2 C3 H3A 109.6 . .
O1 C3 H3B 109.6 . .
C2 C3 H3B 109.6 . .
H3A C3 H3B 108.1 . .
N1 C4 C5 105.5(17) . .
N1 C4 C9 134(2) . .
C5 C4 C9 120(2) . .
C4 C5 C6 123(2) . .
C4 C5 N3 106.4(19) . .
C6 C5 N3 130.6(19) . .
C7 C6 C5 116(2) . .
C7 C6 H6 122.0 . .
C5 C6 H6 122.0 . .
C6 C7 C8 121(3) . .
C6 C7 H7 119.4 . .
C8 C7 H7 119.4 . .
C9 C8 C7 122(3) . .
C9 C8 H8 118.8 . .
C7 C8 H8 118.8 . .
C8 C9 C4 117(2) . .
C8 C9 H9 121.6 . .
C4 C9 H9 121.6 . .
O3 C10 O3' 48(3) . .
O3 C10 O2 135(4) . .
O3' C10 O2 116(3) . .
O3 C10 C11 111(4) . .
O3' C10 C11 125(3) . .
O2 C10 C11 111(3) . .
F2 C11 F1 99(3) . .
F2 C11 F3 123(3) . .
F1 C11 F3 95(2) . .
F2 C11 C10 109(2) . .
F1 C11 C10 113(2) . .
F3 C11 C10 116(2) . .
F2 C11 F2' 64.8(12) . .
F1 C11 F2' 132(5) . .
F3 C11 F2' 64.8(12) . .
C10 C11 F2' 115(5) . .
F2 C11 F1' 64.8(12) . .
F1 C11 F1' 64.7(12) . .
F3 C11 F1' 160(3) . .
C10 C11 F1' 74(4) . .
F2' C11 F1' 128.8(17) . .
F2 C11 F3' 163(2) . .
F1 C11 F3' 64.7(12) . .
F3 C11 F3' 64.7(13) . .
C10 C11 F3' 77(3) . .
F2' C11 F3' 127.8(19) . .
F1' C11 F3' 103(3) . .
O5 C12 O4 130(2) . .
O5 C12 C13 115.3(19) . .
O4 C12 C13 114(2) . .
F6 C13 F4 102(3) . .
F6 C13 F5 94(3) . .
F4 C13 F5 110(3) . .
F6 C13 F4' 132(7) . .
F4 C13 F4' 60(2) . .
F5 C13 F4' 60(2) . .
F6 C13 F5' 60(2) . .
F4 C13 F5' 155(5) . .
F5 C13 F5' 60(2) . .
F4' C13 F5' 119(3) . .
F6 C13 F6' 60(2) . .
F4 C13 F6' 60(2) . .
F5 C13 F6' 145(6) . .
F4' C13 F6' 119(5) . .
F5' C13 F6' 114.5(16) . .
F6 C13 C12 118(2) . .
F4 C13 C12 116(2) . .
F5 C13 C12 115(2) . .
F4' C13 C12 109(7) . .
F5' C13 C12 88(5) . .
F6' C13 C12 99(6) . .
O7' C14 O6 128(3) . .
O7' C14 O7 46(2) . .
O6 C14 O7 122(3) . .
O7' C14 C15 109(3) . .
O6 C14 C15 118(2) . .
O7 C14 C15 115(3) . .
F8 C15 F7 110(3) . .
F8 C15 F9 106(2) . .
F7 C15 F9 108(3) . .
F8 C15 C14 110(3) . .
F7 C15 C14 115(2) . .
F9 C15 C14 108(3) . .
O9 C16 O8 127(2) . .
O9 C16 C17 119(2) . .
O8 C16 C17 113.5(19) . .
F12 C17 F11 109(2) . .
F12 C17 F10 105(2) . .
F11 C17 F10 98(2) . .
F12 C17 C16 117(2) . .
F11 C17 C16 114(2) . .
F10 C17 C16 110(2) . .
O7 Ag5 O5 99.1(13) 1_545 .
O7 Ag5 C1 131.5(14) 1_545 3_657
O5 Ag5 C1 129.2(9) . 3_657
O7 Ag5 C2 112.2(13) 1_545 3_657
O5 Ag5 C2 138.2(9) . 3_657
C1 Ag5 C2 27.5(3) 3_657 3_657
O7 Ag5 Ag1 120.5(14) 1_545 .
O5 Ag5 Ag1 113.3(5) . .
C1 Ag5 Ag1 49.5(4) 3_657 .
C2 Ag5 Ag1 74.3(4) 3_657 .
O7 Ag5 Ag2 174.8(14) 1_545 .
O5 Ag5 Ag2 83.2(6) . .
C1 Ag5 Ag2 46.9(5) 3_657 .
C2 Ag5 Ag2 68.2(5) 3_657 .
Ag1 Ag5 Ag2 54.32(13) . .
O5 Ag5' C1 145.5(14) . 3_657
O5 Ag5' N2 93.0(9) . 3_657
C1 Ag5' N2 106.9(9) 3_657 3_657
O5 Ag5' C2 161.7(14) . 3_657
C1 Ag5' C2 28.1(3) 3_657 3_657
N2 Ag5' C2 81.1(8) 3_657 3_657
O5 Ag5' Ag2 94.5(11) . .
C1 Ag5' Ag2 51.4(6) 3_657 .
N2 Ag5' Ag2 118.4(10) 3_657 .
C2 Ag5' Ag2 73.7(7) 3_657 .
O5 Ag5' Ag1 113.2(9) . .
C1 Ag5' Ag1 46.8(5) 3_657 .
N2 Ag5' Ag1 152.8(8) 3_657 .
C2 Ag5' Ag1 71.7(6) 3_657 .
Ag2 Ag5' Ag1 54.9(4) . .

loop_
_geom_bond_atom_site_label_1
_geom_bond_atom_site_label_2
_geom_bond_distance
_geom_bond_site_symmetry_2
Ag1 O2 2.322(16) .
Ag1 O8 2.326(15) .
Ag1 C1 2.340(18) 3_657
Ag1 C1 2.562(16) .
Ag1 C2 2.655(15) .
Ag1 Ag2 2.7879(18) .
Ag1 Ag4 2.906(5) 3_667
Ag1 Ag4' 2.936(5) 3_667
Ag1 Ag4' 2.937(5) 1_545
Ag1 Ag1 2.961(3) 3_657
Ag1 Ag5 3.015(7) .
Ag1 Ag5' 3.20(2) .
Ag2 C1 2.28(2) 3_657
Ag2 O6 2.342(13) .
Ag2 O4 2.347(13) .
Ag2 O9 2.408(13) .
Ag2 Ag5' 2.80(2) .
Ag2 Ag4 2.839(5) 3_667
Ag2 Ag4' 3.057(5) 3_667
Ag2 Ag5 3.090(12) .
Ag3 N3 2.165(14) .
Ag3 N3 2.165(14) 2_757
Ag6 O3 2.27(6) 1_565
Ag6 O1W 2.441(19) .
Ag6 O4 2.593(16) .
Ag6 O9 2.858(14) .
N1 N2 1.335(17) .
N1 C4 1.35(2) .
N1 O1 1.353(18) .
N2 N3 1.304(19) .
N2 Ag5' 2.49(2) 3_657
N3 C5 1.38(2) .
O1 C3 1.439(17) .
O2 C10 1.24(3) .
O1W H1WB 0.8501 .
O1W H1WA 0.8499 .
O3 C10 1.12(6) .
O3 Ag6 2.27(6) 1_545
O7 C14 1.38(5) .
O7 Ag5 2.06(4) 1_565
Ag4 O6 2.045(14) .
Ag4 O9 2.354(13) .
Ag4 C1 2.442(18) 1_565
Ag4 Ag2 2.839(5) 3_667
Ag4 Ag1 2.906(5) 3_667
O3' C10 1.25(6) .
O3' Ag4' 2.15(5) 1_545
O7' C14 1.220(10) .
Ag4' C1 2.125(17) 1_565
Ag4' O3' 2.15(5) 1_565
Ag4' O6 2.525(15) .
Ag4' Ag1 2.936(5) 3_667
Ag4' Ag1 2.937(5) 1_565
Ag4' Ag2 3.057(5) 3_667
O4 C12 1.24(2) .
O5 C12 1.23(3) .
O5 Ag5' 2.10(2) .
O5 Ag5 2.306(18) .
O6 C14 1.24(2) .
O8 C16 1.23(2) .
O9 C16 1.22(2) .
C1 C2 1.206(10) .
C1 Ag4' 2.125(17) 1_545
C1 Ag2 2.277(19) 3_657
C1 Ag1 2.340(18) 3_657
C1 Ag5' 2.37(2) 3_657
C1 Ag5 2.418(17) 3_657
C1 Ag4 2.442(18) 1_545
C2 C3 1.46(3) .
C2 Ag5' 2.55(2) 3_657
C2 Ag5 2.604(16) 3_657
C3 H3A 0.9700 .
C3 H3B 0.9700 .
C4 C5 1.37(2) .
C4 C9 1.39(3) .
C5 C6 1.38(3) .
C6 C7 1.35(3) .
C6 H6 0.9300 .
C7 C8 1.41(3) .
C7 H7 0.9300 .
C8 C9 1.34(3) .
C8 H8 0.9300 .
C9 H9 0.9300 .
C10 C11 1.61(4) .
C11 F2 1.201(15) .
C11 F1 1.203(15) .
C11 F3 1.206(15) .
C11 F2' 1.85(10) .
C11 F1' 1.86(10) .
C11 F3' 1.86(10) .
C12 C13 1.50(3) .
C13 F6 1.27(2) .
C13 F4 1.27(2) .
C13 F5 1.27(2) .
C13 F4' 1.33(14) .
C13 F5' 1.33(14) .
C13 F6' 1.33(14) .
C14 C15 1.55(4) .
C15 F8 1.23(3) .
C15 F7 1.24(3) .
C15 F9 1.35(4) .
C16 C17 1.50(3) .
C17 F12 1.25(2) .
C17 F11 1.26(3) .
C17 F10 1.31(3) .
Ag5 O7 2.06(5) 1_545
Ag5 C1 2.418(17) 3_657
Ag5 C2 2.604(16) 3_657
Ag5' C1 2.37(2) 3_657
Ag5' N2 2.49(2) 3_657
Ag5' C2 2.55(2) 3_657

loop_
_geom_torsion_atom_site_label_1
_geom_torsion_atom_site_label_2
_geom_torsion_atom_site_label_3
_geom_torsion_atom_site_label_4
_geom_torsion
_geom_torsion_site_symmetry_1
_geom_torsion_site_symmetry_4
O2 Ag1 Ag2 C1 130.2(7) . 3_657
O8 Ag1 Ag2 C1 -144.2(6) . 3_657
C1 Ag1 Ag2 C1 -27.2(14) . 3_657
C2 Ag1 Ag2 C1 -102.8(15) . 3_657
Ag4 Ag1 Ag2 C1 -66.2(5) 3_667 3_657
Ag4' Ag1 Ag2 C1 -52.6(5) 3_667 3_657
Ag4' Ag1 Ag2 C1 54.1(5) 1_545 3_657
Ag1 Ag1 Ag2 C1 -9.9(5) 3_657 3_657
Ag5 Ag1 Ag2 C1 60.5(5) . 3_657
Ag5' Ag1 Ag2 C1 60.2(7) . 3_657
O2 Ag1 Ag2 O6 -106.2(11) . .
O8 Ag1 Ag2 O6 -20.7(11) . .
C1 Ag1 Ag2 O6 123.5(11) 3_657 .
C1 Ag1 Ag2 O6 96.4(14) . .
C2 Ag1 Ag2 O6 20.7(16) . .
Ag4 Ag1 Ag2 O6 57.3(10) 3_667 .
Ag4' Ag1 Ag2 O6 71.0(10) 3_667 .
Ag4' Ag1 Ag2 O6 177.6(10) 1_545 .
Ag1 Ag1 Ag2 O6 113.7(10) 3_657 .
Ag5 Ag1 Ag2 O6 -176.0(10) . .
Ag5' Ag1 Ag2 O6 -176.3(11) . .
O2 Ag1 Ag2 O4 3.5(6) . .
O8 Ag1 Ag2 O4 89.0(5) . .
C1 Ag1 Ag2 O4 -126.8(6) 3_657 .
C1 Ag1 Ag2 O4 -153.9(10) . .
C2 Ag1 Ag2 O4 130.4(13) . .
Ag4 Ag1 Ag2 O4 167.0(4) 3_667 .
Ag4' Ag1 Ag2 O4 -179.4(4) 3_667 .
Ag4' Ag1 Ag2 O4 -72.7(4) 1_545 .
Ag1 Ag1 Ag2 O4 -136.7(4) 3_657 .
Ag5 Ag1 Ag2 O4 -66.3(4) . .
Ag5' Ag1 Ag2 O4 -66.6(6) . .
O2 Ag1 Ag2 O9 -91.6(6) . .
O8 Ag1 Ag2 O9 -6.1(5) . .
C1 Ag1 Ag2 O9 138.1(6) 3_657 .
C1 Ag1 Ag2 O9 111.0(10) . .
C2 Ag1 Ag2 O9 35.3(13) . .
Ag4 Ag1 Ag2 O9 71.9(3) 3_667 .
Ag4' Ag1 Ag2 O9 85.6(3) 3_667 .
Ag4' Ag1 Ag2 O9 -167.8(3) 1_545 .
Ag1 Ag1 Ag2 O9 128.3(3) 3_657 .
Ag5 Ag1 Ag2 O9 -161.4(3) . .
Ag5' Ag1 Ag2 O9 -161.7(5) . .
O2 Ag1 Ag2 Ag5' 70.1(7) . .
O8 Ag1 Ag2 Ag5' 155.6(6) . .
C1 Ag1 Ag2 Ag5' -60.2(7) 3_657 .
C1 Ag1 Ag2 Ag5' -87.3(11) . .
C2 Ag1 Ag2 Ag5' -163.0(13) . .
Ag4 Ag1 Ag2 Ag5' -126.4(4) 3_667 .
Ag4' Ag1 Ag2 Ag5' -112.7(4) 3_667 .
Ag4' Ag1 Ag2 Ag5' -6.0(5) 1_545 .
Ag1 Ag1 Ag2 Ag5' -70.0(4) 3_657 .
Ag5 Ag1 Ag2 Ag5' 0.3(5) . .
O2 Ag1 Ag2 Ag4 -163.5(5) . 3_667
O8 Ag1 Ag2 Ag4 -78.0(4) . 3_667
C1 Ag1 Ag2 Ag4 66.2(5) 3_657 3_667
C1 Ag1 Ag2 Ag4 39.1(10) . 3_667
C2 Ag1 Ag2 Ag4 -36.6(12) . 3_667
Ag4' Ag1 Ag2 Ag4 13.67(12) 3_667 3_667
Ag4' Ag1 Ag2 Ag4 120.34(17) 1_545 3_667
Ag1 Ag1 Ag2 Ag4 56.37(13) 3_657 3_667
Ag5 Ag1 Ag2 Ag4 126.71(17) . 3_667
Ag5' Ag1 Ag2 Ag4 126.4(4) . 3_667
O2 Ag1 Ag2 Ag4' -177.2(5) . 3_667
O8 Ag1 Ag2 Ag4' -91.6(4) . 3_667
C1 Ag1 Ag2 Ag4' 52.6(5) 3_657 3_667
C1 Ag1 Ag2 Ag4' 25.4(10) . 3_667
C2 Ag1 Ag2 Ag4' -50.2(12) . 3_667
Ag4 Ag1 Ag2 Ag4' -13.67(12) 3_667 3_667
Ag4' Ag1 Ag2 Ag4' 106.67(17) 1_545 3_667
Ag1 Ag1 Ag2 Ag4' 42.70(12) 3_657 3_667
Ag5 Ag1 Ag2 Ag4' 113.04(16) . 3_667
Ag5' Ag1 Ag2 Ag4' 112.7(4) . 3_667
O2 Ag1 Ag2 Ag5 69.8(5) . .
O8 Ag1 Ag2 Ag5 155.3(4) . .
C1 Ag1 Ag2 Ag5 -60.5(5) 3_657 .
C1 Ag1 Ag2 Ag5 -87.6(10) . .
C2 Ag1 Ag2 Ag5 -163.3(12) . .
Ag4 Ag1 Ag2 Ag5 -126.71(17) 3_667 .
Ag4' Ag1 Ag2 Ag5 -113.04(16) 3_667 .
Ag4' Ag1 Ag2 Ag5 -6.4(2) 1_545 .
Ag1 Ag1 Ag2 Ag5 -70.34(14) 3_657 .
Ag5' Ag1 Ag2 Ag5 -0.3(5) . .
C4 N1 N2 N3 0.3(18) . .
O1 N1 N2 N3 171.7(12) . .
C4 N1 N2 Ag5' 134.2(13) . 3_657
O1 N1 N2 Ag5' -54.4(17) . 3_657
N1 N2 N3 C5 1.3(17) . .
Ag5' N2 N3 C5 -131.4(13) 3_657 .
N1 N2 N3 Ag3 177.3(9) . .
Ag5' N2 N3 Ag3 44.6(16) 3_657 .
N2 N1 O1 C3 93.2(17) . .
C4 N1 O1 C3 -97.0(18) . .
O8 Ag1 O2 C10 159(2) . .
C1 Ag1 O2 C10 -70(2) 3_657 .
C1 Ag1 O2 C10 52(2) . .
C2 Ag1 O2 C10 76(2) . .
Ag2 Ag1 O2 C10 -119(2) . .
Ag4 Ag1 O2 C10 -152.7(15) 3_667 .
Ag4' Ag1 O2 C10 -127.8(19) 3_667 .
Ag4' Ag1 O2 C10 17.6(19) 1_545 .
Ag1 Ag1 O2 C10 5(2) 3_657 .
Ag5 Ag1 O2 C10 -58(2) . .
Ag5' Ag1 O2 C10 -67(2) . .
C1 Ag2 O4 C12 31(2) 3_657 .
O6 Ag2 O4 C12 -116.3(18) . .
O9 Ag2 O4 C12 166.1(18) . .
Ag1 Ag2 O4 C12 82.8(18) . .
Ag5' Ag2 O4 C12 17.3(18) . .
Ag4 Ag2 O4 C12 112.9(17) 3_667 .
Ag4' Ag2 O4 C12 81(2) 3_667 .
Ag5 Ag2 O4 C12 25.8(17) . .
C1 Ag2 O4 Ag6 -150.9(5) 3_657 .
O6 Ag2 O4 Ag6 61.3(5) . .
O9 Ag2 O4 Ag6 -16.3(5) . .
Ag1 Ag2 O4 Ag6 -99.6(4) . .
Ag5' Ag2 O4 Ag6 -165.1(7) . .
Ag4 Ag2 O4 Ag6 -69.5(11) 3_667 .
Ag4' Ag2 O4 Ag6 -101.1(10) 3_667 .
Ag5 Ag2 O4 Ag6 -156.6(5) . .
O3 Ag6 O4 C12 119(3) 1_565 .
O1W Ag6 O4 C12 -85(2) . .
O9 Ag6 O4 C12 -169(2) . .
O3 Ag6 O4 Ag2 -58.4(19) 1_565 .
O1W Ag6 O4 Ag2 97.4(5) . .
O9 Ag6 O4 Ag2 13.8(4) . .
O9 Ag4 O6 C14 -159(2) . .
C1 Ag4 O6 C14 51(4) 1_565 .
Ag2 Ag4 O6 C14 121.7(19) 3_667 .
Ag1 Ag4 O6 C14 54(2) 3_667 .
O9 Ag4 O6 Ag2 18.4(5) . .
C1 Ag4 O6 Ag2 -131(2) 1_565 .
Ag2 Ag4 O6 Ag2 -60.9(6) 3_667 .
Ag1 Ag4 O6 Ag2 -128.4(4) 3_667 .
O9 Ag4 O6 Ag4' -105.6(13) . .
C1 Ag4 O6 Ag4' 105(3) 1_565 .
Ag2 Ag4 O6 Ag4' 175.1(15) 3_667 .
Ag1 Ag4 O6 Ag4' 107.6(13) 3_667 .
C1 Ag2 O6 C14 -79(2) 3_657 .
O4 Ag2 O6 C14 62(2) . .
O9 Ag2 O6 C14 159(2) . .
Ag1 Ag2 O6 C14 173.6(19) . .
Ag5' Ag2 O6 C14 -2(3) . .
Ag4 Ag2 O6 C14 -136(2) 3_667 .
Ag4' Ag2 O6 C14 -125(2) 3_667 .
Ag5 Ag2 O6 C14 -1(3) . .
C1 Ag2 O6 Ag4 104.1(8) 3_657 .
O4 Ag2 O6 Ag4 -114.6(6) . .
O9 Ag2 O6 Ag4 -18.3(5) . .
Ag1 Ag2 O6 Ag4 -3.5(14) . .
Ag5' Ag2 O6 Ag4 -178.9(6) . .
Ag4 Ag2 O6 Ag4 47.2(6) 3_667 .
Ag4' Ag2 O6 Ag4 58.4(6) 3_667 .
Ag5 Ag2 O6 Ag4 -178.1(2) . .
C1 Ag2 O6 Ag4' 114.0(8) 3_657 .
O4 Ag2 O6 Ag4' -104.7(6) . .
O9 Ag2 O6 Ag4' -8.4(5) . .
Ag1 Ag2 O6 Ag4' 6.4(14) . .
Ag5' Ag2 O6 Ag4' -169.0(6) . .
Ag4 Ag2 O6 Ag4' 57.1(5) 3_667 .
Ag4' Ag2 O6 Ag4' 68.3(6) 3_667 .
Ag5 Ag2 O6 Ag4' -168.2(2) . .
C1 Ag4' O6 C14 102.8(19) 1_565 .
O3' Ag4' O6 C14 -52(2) 1_565 .
Ag1 Ag4' O6 C14 71.7(17) 3_667 .
Ag1 Ag4' O6 C14 11.7(18) 1_565 .
Ag2 Ag4' O6 C14 128.3(17) 3_667 .
C1 Ag4' O6 Ag4 -29.3(14) 1_565 .
O3' Ag4' O6 Ag4 175.9(18) 1_565 .
Ag1 Ag4' O6 Ag4 -60.4(12) 3_667 .
Ag1 Ag4' O6 Ag4 -120.4(14) 1_565 .
Ag2 Ag4' O6 Ag4 -3.8(12) 3_667 .
C1 Ag4' O6 Ag2 -87.7(10) 1_565 .
O3' Ag4' O6 Ag2 117.4(12) 1_565 .
Ag1 Ag4' O6 Ag2 -118.8(4) 3_667 .
Ag1 Ag4' O6 Ag2 -178.9(3) 1_565 .
Ag2 Ag4' O6 Ag2 -62.2(5) 3_667 .
O2 Ag1 O8 C16 105.9(16) . .
C1 Ag1 O8 C16 -27.2(18) 3_657 .
C1 Ag1 O8 C16 -151.0(15) . .
C2 Ag1 O8 C16 -161.2(16) . .
Ag2 Ag1 O8 C16 6.3(15) . .
Ag4 Ag1 O8 C16 -54.3(15) 3_667 .
Ag4' Ag1 O8 C16 -58.2(16) 3_667 .
Ag4' Ag1 O8 C16 167.9(13) 1_545 .
Ag1 Ag1 O8 C16 -100.9(15) 3_657 .
Ag5 Ag1 O8 C16 41.3(18) . .
Ag5' Ag1 O8 C16 33.4(18) . .
O6 Ag4 O9 C16 178(3) . .
C1 Ag4 O9 C16 -9(3) 1_565 .
Ag2 Ag4 O9 C16 -55(2) 3_667 .
Ag1 Ag4 O9 C16 -56(3) 3_667 .
O6 Ag4 O9 Ag2 -17.5(5) . .
C1 Ag4 O9 Ag2 155.2(5) 1_565 .
Ag2 Ag4 O9 Ag2 109.6(3) 3_667 .
Ag1 Ag4 O9 Ag2 108.1(5) 3_667 .
O6 Ag4 O9 Ag6 68.5(5) . .
C1 Ag4 O9 Ag6 -118.9(5) 1_565 .
Ag2 Ag4 O9 Ag6 -164.4(3) 3_667 .
Ag1 Ag4 O9 Ag6 -166.0(4) 3_667 .
C1 Ag2 O9 C16 50.0(15) 3_657 .
O6 Ag2 O9 C16 -174.3(15) . .
O4 Ag2 O9 C16 -86.3(14) . .
Ag1 Ag2 O9 C16 10.8(13) . .
Ag5' Ag2 O9 C16 -22.0(19) . .
Ag4 Ag2 O9 C16 73.9(14) 3_667 .
Ag4' Ag2 O9 C16 71.5(14) 3_667 .
Ag5 Ag2 O9 C16 -14.9(17) . .
C1 Ag2 O9 Ag4 -120.2(6) 3_657 .
O6 Ag2 O9 Ag4 15.5(4) . .
O4 Ag2 O9 Ag4 103.5(5) . .
Ag1 Ag2 O9 Ag4 -159.3(4) . .
Ag5' Ag2 O9 Ag4 167.9(8) . .
Ag4 Ag2 O9 Ag4 -96.2(4) 3_667 .
Ag4' Ag2 O9 Ag4 -98.6(4) 3_667 .
Ag5 Ag2 O9 Ag4 174.9(3) . .
C1 Ag2 O9 Ag6 151.1(5) 3_657 .
O6 Ag2 O9 Ag6 -73.2(4) . .
O4 Ag2 O9 Ag6 14.7(5) . .
Ag1 Ag2 O9 Ag6 111.9(3) . .
Ag5' Ag2 O9 Ag6 79.1(10) . .
Ag4 Ag2 O9 Ag6 175.0(3) 3_667 .
Ag4' Ag2 O9 Ag6 172.6(3) 3_667 .
Ag5 Ag2 O9 Ag6 86.2(5) . .
O3 Ag6 O9 C16 -120(2) 1_565 .
O1W Ag6 O9 C16 25.7(14) . .
O4 Ag6 O9 C16 107.5(14) . .
O3 Ag6 O9 Ag4 27.6(15) 1_565 .
O1W Ag6 O9 Ag4 173.7(7) . .
O4 Ag6 O9 Ag4 -104.4(5) . .
O3 Ag6 O9 Ag2 118.5(15) 1_565 .
O1W Ag6 O9 Ag2 -95.3(6) . .
O4 Ag6 O9 Ag2 -13.4(4) . .
O2 Ag1 C1 C2 67.9(12) . .
O8 Ag1 C1 C2 -23.1(12) . .
C1 Ag1 C1 C2 -157.0(13) 3_657 .
Ag2 Ag1 C1 C2 -135.1(11) . .
Ag4 Ag1 C1 C2 -101.5(10) 3_667 .
Ag4' Ag1 C1 C2 -112.3(10) 3_667 .
Ag4' Ag1 C1 C2 117.7(13) 1_545 .
Ag1 Ag1 C1 C2 -157.0(13) 3_657 .
Ag5 Ag1 C1 C2 148.3(10) . .
Ag5' Ag1 C1 C2 153.2(10) . .
O2 Ag1 C1 Ag4' -49.8(7) . 1_545
O8 Ag1 C1 Ag4' -140.7(5) . 1_545
C1 Ag1 C1 Ag4' 85.4(6) 3_657 1_545
C2 Ag1 C1 Ag4' -117.7(12) . 1_545
Ag2 Ag1 C1 Ag4' 107.3(8) . 1_545
Ag4 Ag1 C1 Ag4' 140.9(4) 3_667 1_545
Ag4' Ag1 C1 Ag4' 130.1(4) 3_667 1_545
Ag1 Ag1 C1 Ag4' 85.4(6) 3_657 1_545
Ag5 Ag1 C1 Ag4' 30.6(6) . 1_545
Ag5' Ag1 C1 Ag4' 35.5(7) . 1_545
O2 Ag1 C1 Ag2 -115.1(13) . 3_657
O8 Ag1 C1 Ag2 154.0(12) . 3_657
C1 Ag1 C1 Ag2 20.1(10) 3_657 3_657
C2 Ag1 C1 Ag2 177(2) . 3_657
Ag2 Ag1 C1 Ag2 42(2) . 3_657
Ag4 Ag1 C1 Ag2 75.6(13) 3_667 3_657
Ag4' Ag1 C1 Ag2 64.8(13) 3_667 3_657
Ag4' Ag1 C1 Ag2 -65.3(12) 1_545 3_657
Ag1 Ag1 C1 Ag2 20.1(10) 3_657 3_657
Ag5 Ag1 C1 Ag2 -34.7(14) . 3_657
Ag5' Ag1 C1 Ag2 -29.8(15) . 3_657
O2 Ag1 C1 Ag1 -135.1(6) . 3_657
O8 Ag1 C1 Ag1 133.9(4) . 3_657
C1 Ag1 C1 Ag1 0.0 3_657 3_657
C2 Ag1 C1 Ag1 157.0(13) . 3_657
Ag2 Ag1 C1 Ag1 21.9(12) . 3_657
Ag4 Ag1 C1 Ag1 55.5(4) 3_667 3_657
Ag4' Ag1 C1 Ag1 44.7(3) 3_667 3_657
Ag4' Ag1 C1 Ag1 -85.4(6) 1_545 3_657
Ag5 Ag1 C1 Ag1 -54.7(4) . 3_657
Ag5' Ag1 C1 Ag1 -49.9(6) . 3_657
O2 Ag1 C1 Ag5' 147.3(10) . 3_657
O8 Ag1 C1 Ag5' 56.3(10) . 3_657
C1 Ag1 C1 Ag5' -77.6(9) 3_657 3_657
C2 Ag1 C1 Ag5' 79.4(13) . 3_657
Ag2 Ag1 C1 Ag5' -55.7(16) . 3_657
Ag4 Ag1 C1 Ag5' -22.0(10) 3_667 3_657
Ag4' Ag1 C1 Ag5' -32.8(9) 3_667 3_657
Ag4' Ag1 C1 Ag5' -162.9(12) 1_545 3_657
Ag1 Ag1 C1 Ag5' -77.6(9) 3_657 3_657
Ag5 Ag1 C1 Ag5' -132.3(9) . 3_657
Ag5' Ag1 C1 Ag5' -127.4(8) . 3_657
O2 Ag1 C1 Ag5 150.6(7) . 3_657
O8 Ag1 C1 Ag5 59.6(7) . 3_657
C1 Ag1 C1 Ag5 -74.3(6) 3_657 3_657
C2 Ag1 C1 Ag5 82.7(11) . 3_657
Ag2 Ag1 C1 Ag5 -52.4(14) . 3_657
Ag4 Ag1 C1 Ag5 -18.8(7) 3_667 3_657
Ag4' Ag1 C1 Ag5 -29.6(6) 3_667 3_657
Ag4' Ag1 C1 Ag5 -159.6(10) 1_545 3_657
Ag1 Ag1 C1 Ag5 -74.3(6) 3_657 3_657
Ag5 Ag1 C1 Ag5 -129.0(5) . 3_657
Ag5' Ag1 C1 Ag5 -124.1(6) . 3_657
O2 Ag1 C1 Ag4 -60.2(7) . 1_545
O8 Ag1 C1 Ag4 -151.1(5) . 1_545
C1 Ag1 C1 Ag4 75.0(5) 3_657 1_545
C2 Ag1 C1 Ag4 -128.1(13) . 1_545
Ag2 Ag1 C1 Ag4 96.9(9) . 1_545
Ag4 Ag1 C1 Ag4 130.5(4) 3_667 1_545
Ag4' Ag1 C1 Ag4 119.7(4) 3_667 1_545
Ag4' Ag1 C1 Ag4 -10.4(2) 1_545 1_545
Ag1 Ag1 C1 Ag4 75.0(5) 3_657 1_545
Ag5 Ag1 C1 Ag4 20.2(6) . 1_545
Ag5' Ag1 C1 Ag4 25.1(7) . 1_545
Ag4' C1 C2 Ag5' -173.3(13) 1_545 3_657
Ag2 C1 C2 Ag5' -62.3(15) 3_657 3_657
Ag1 C1 C2 Ag5' 73(2) 3_657 3_657
Ag5 C1 C2 Ag5' 12.3(5) 3_657 3_657
Ag4 C1 C2 Ag5' -164.7(16) 1_545 3_657
Ag1 C1 C2 Ag5' 115.5(8) . 3_657
Ag4' C1 C2 Ag5 174.4(12) 1_545 3_657
Ag2 C1 C2 Ag5 -74.6(14) 3_657 3_657
Ag1 C1 C2 Ag5 61(2) 3_657 3_657
Ag5' C1 C2 Ag5 -12.3(5) 3_657 3_657
Ag4 C1 C2 Ag5 -177.1(15) 1_545 3_657
Ag1 C1 C2 Ag5 103.2(6) . 3_657
Ag4' C1 C2 Ag1 71.2(9) 1_545 .
Ag2 C1 C2 Ag1 -177.8(16) 3_657 .
Ag1 C1 C2 Ag1 -43(2) 3_657 .
Ag5' C1 C2 Ag1 -115.5(8) 3_657 .
Ag5 C1 C2 Ag1 -103.2(6) 3_657 .
Ag4 C1 C2 Ag1 79.7(12) 1_545 .
O2 Ag1 C2 C1 -115.6(12) . .
O8 Ag1 C2 C1 157.9(11) . .
C1 Ag1 C2 C1 29.4(16) 3_657 .
Ag2 Ag1 C2 C1 116.6(15) . .
Ag4 Ag1 C2 C1 84.5(11) 3_667 .
Ag4' Ag1 C2 C1 71.3(11) 3_667 .
Ag4' Ag1 C2 C1 -45.6(10) 1_545 .
Ag1 Ag1 C2 C1 18.0(10) 3_657 .
Ag5 Ag1 C2 C1 -42.4(12) . .
Ag5' Ag1 C2 C1 -40.0(14) . .
O2 Ag1 C2 C3 59.7(12) . .
O8 Ag1 C2 C3 -26.8(11) . .
C1 Ag1 C2 C3 -155.3(10) 3_657 .
C1 Ag1 C2 C3 175.3(18) . .
Ag2 Ag1 C2 C3 -68.1(16) . .
Ag4 Ag1 C2 C3 -100.2(10) 3_667 .
Ag4' Ag1 C2 C3 -113.4(10) 3_667 .
Ag4' Ag1 C2 C3 129.7(11) 1_545 .
Ag1 Ag1 C2 C3 -166.7(11) 3_657 .
Ag5 Ag1 C2 C3 132.9(10) . .
Ag5' Ag1 C2 C3 135.3(11) . .
O2 Ag1 C2 Ag5' -175.7(9) . 3_657
O8 Ag1 C2 Ag5' 97.9(9) . 3_657
C1 Ag1 C2 Ag5' -30.7(10) 3_657 3_657
C1 Ag1 C2 Ag5' -60.0(12) . 3_657
Ag2 Ag1 C2 Ag5' 56.5(18) . 3_657
Ag4 Ag1 C2 Ag5' 24.4(9) 3_667 3_657
Ag4' Ag1 C2 Ag5' 11.2(9) 3_667 3_657
Ag4' Ag1 C2 Ag5' -105.7(9) 1_545 3_657
Ag1 Ag1 C2 Ag5' -42.1(8) 3_657 3_657
Ag5 Ag1 C2 Ag5' -102.4(9) . 3_657
Ag5' Ag1 C2 Ag5' -100.1(9) . 3_657
O2 Ag1 C2 Ag5 179.7(7) . 3_657
O8 Ag1 C2 Ag5 93.2(6) . 3_657
C1 Ag1 C2 Ag5 -35.3(8) 3_657 3_657
C1 Ag1 C2 Ag5 -64.7(11) . 3_657
Ag2 Ag1 C2 Ag5 51.9(16) . 3_657
Ag4 Ag1 C2 Ag5 19.8(6) 3_667 3_657
Ag4' Ag1 C2 Ag5 6.6(6) 3_667 3_657
Ag4' Ag1 C2 Ag5 -110.3(7) 1_545 3_657
Ag1 Ag1 C2 Ag5 -46.7(5) 3_657 3_657
Ag5 Ag1 C2 Ag5 -107.1(5) . 3_657
Ag5' Ag1 C2 Ag5 -104.7(8) . 3_657
N1 O1 C3 C2 -87.9(18) . .
Ag5' C2 C3 O1 53.6(18) 3_657 .
Ag5 C2 C3 O1 66.4(17) 3_657 .
Ag1 C2 C3 O1 171.3(11) . .
N2 N1 C4 C5 -1.8(18) . .
O1 N1 C4 C5 -172.4(13) . .
N2 N1 C4 C9 -176.6(18) . .
O1 N1 C4 C9 13(3) . .
N1 C4 C5 C6 177.0(15) . .
C9 C4 C5 C6 -7(3) . .
N1 C4 C5 N3 2.5(17) . .
C9 C4 C5 N3 178.2(15) . .
N2 N3 C5 C4 -2.4(17) . .
Ag3 N3 C5 C4 -177.7(10) . .
N2 N3 C5 C6 -176.3(16) . .
Ag3 N3 C5 C6 8(3) . .
C4 C5 C6 C7 4(3) . .
N3 C5 C6 C7 177.2(17) . .
C5 C6 C7 C8 -1(3) . .
C6 C7 C8 C9 2(4) . .
C7 C8 C9 C4 -4(3) . .
N1 C4 C9 C8 -178.7(19) . .
C5 C4 C9 C8 7(3) . .
Ag6 O3 C10 O3' 115(11) 1_545 .
Ag6 O3 C10 O2 -160(4) 1_545 .
Ag6 O3 C10 C11 -4(9) 1_545 .
Ag4' O3' C10 O3 70(5) 1_545 .
Ag4' O3' C10 O2 -59(4) 1_545 .
Ag4' O3' C10 C11 157.2(18) 1_545 .
Ag1 O2 C10 O3 -38(6) . .
Ag1 O2 C10 O3' 18(4) . .
Ag1 O2 C10 C11 166.1(13) . .
O3 C10 C11 F2 -103(5) . .
O3' C10 C11 F2 -156(4) . .
O2 C10 C11 F2 59(3) . .
O3 C10 C11 F1 6(5) . .
O3' C10 C11 F1 -47(4) . .
O2 C10 C11 F1 168(2) . .
O3 C10 C11 F3 114(4) . .
O3' C10 C11 F3 61(5) . .
O2 C10 C11 F3 -84(3) . .
O3 C10 C11 F2' -173(4) . .
O3' C10 C11 F2' 134(4) . .
O2 C10 C11 F2' -11(3) . .
O3 C10 C11 F1' -47(4) . .
O3' C10 C11 F1' -100(5) . .
O2 C10 C11 F1' 115(3) . .
O3 C10 C11 F3' 61(4) . .
O3' C10 C11 F3' 8(4) . .
O2 C10 C11 F3' -137(2) . .
Ag5' O5 C12 O4 6(3) . .
Ag5 O5 C12 O4 -7(3) . .
Ag5' O5 C12 C13 -172.4(15) . .
Ag5 O5 C12 C13 175.1(13) . .
Ag2 O4 C12 O5 -20(3) . .
Ag6 O4 C12 O5 163.4(16) . .
Ag2 O4 C12 C13 157.9(13) . .
Ag6 O4 C12 C13 -18(3) . .
O5 C12 C13 F6 -37(3) . .
O4 C12 C13 F6 145(2) . .
O5 C12 C13 F4 -158(3) . .
O4 C12 C13 F4 24(3) . .
O5 C12 C13 F5 72(3) . .
O4 C12 C13 F5 -106(3) . .
O5 C12 C13 F4' 137(3) . .
O4 C12 C13 F4' -41(3) . .
O5 C12 C13 F5' 17(3) . .
O4 C12 C13 F5' -161(2) . .
O5 C12 C13 F6' -97(2) . .
O4 C12 C13 F6' 84(2) . .
Ag4 O6 C14 O7' -28(5) . .
Ag2 O6 C14 O7' 155(3) . .
Ag4' O6 C14 O7' -39(5) . .
Ag4 O6 C14 O7 28(4) . .
Ag2 O6 C14 O7 -148(2) . .
Ag4' O6 C14 O7 18(3) . .
Ag4 O6 C14 C15 -179(2) . .
Ag2 O6 C14 C15 4(4) . .
Ag4' O6 C14 C15 170(2) . .
Ag5 O7 C14 O7' 56(4) 1_565 .
Ag5 O7 C14 O6 -57(6) 1_565 .
Ag5 O7 C14 C15 150(4) 1_565 .
O7' C14 C15 F8 80(4) . .
O6 C14 C15 F8 -124(3) . .
O7 C14 C15 F8 30(4) . .
O7' C14 C15 F7 -155(3) . .
O6 C14 C15 F7 1(4) . .
O7 C14 C15 F7 156(3) . .
O7' C14 C15 F9 -35(4) . .
O6 C14 C15 F9 121(3) . .
O7 C14 C15 F9 -85(4) . .
Ag4 O9 C16 O8 152.0(17) . .
Ag2 O9 C16 O8 -10(3) . .
Ag6 O9 C16 O8 -102(2) . .
Ag4 O9 C16 C17 -25(4) . .
Ag2 O9 C16 C17 173.4(15) . .
Ag6 O9 C16 C17 81.1(18) . .
Ag1 O8 C16 O9 1(3) . .
Ag1 O8 C16 C17 177.8(14) . .
O9 C16 C17 F12 -158(2) . .
O8 C16 C17 F12 25(3) . .
O9 C16 C17 F11 72(3) . .
O8 C16 C17 F11 -105(2) . .
O9 C16 C17 F10 -37(3) . .
O8 C16 C17 F10 146(2) . .
C12 O5 Ag5 O7 -156.0(19) . 1_545
Ag5' O5 Ag5 O7 135(4) . 1_545
C12 O5 Ag5 C1 29(2) . 3_657
Ag5' O5 Ag5 C1 -40(3) . 3_657
C12 O5 Ag5 C2 65.2(19) . 3_657
Ag5' O5 Ag5 C2 -4(3) . 3_657
C12 O5 Ag5 Ag1 -27.0(18) . .
Ag5' O5 Ag5 Ag1 -96(4) . .
C12 O5 Ag5 Ag2 19.3(16) . .
Ag5' O5 Ag5 Ag2 -50(3) . .
O2 Ag1 Ag5 O7 71.6(14) . 1_545
O8 Ag1 Ag5 O7 139.9(14) . 1_545
C1 Ag1 Ag5 O7 -27.5(14) . 1_545
C2 Ag1 Ag5 O7 -8.4(14) . 1_545
Ag2 Ag1 Ag5 O7 179.1(13) . 1_545
Ag4 Ag1 Ag5 O7 -135.3(13) 3_667 1_545
Ag4' Ag1 Ag5 O7 -124.0(13) 3_667 1_545
Ag4' Ag1 Ag5 O7 -5.5(13) 1_545 1_545
Ag1 Ag1 Ag5 O7 -66.5(13) 3_657 1_545
Ag5' Ag1 Ag5 O7 -179(3) . 1_545
O2 Ag1 Ag5 O5 -45.3(8) . .
O8 Ag1 Ag5 O5 22.9(10) . .
C1 Ag1 Ag5 O5 122.5(10) 3_657 .
C1 Ag1 Ag5 O5 -144.5(7) . .
C2 Ag1 Ag5 O5 -125.4(8) . .
Ag2 Ag1 Ag5 O5 62.1(7) . .
Ag4 Ag1 Ag5 O5 107.7(6) 3_667 .
Ag4' Ag1 Ag5 O5 119.0(7) 3_667 .
Ag4' Ag1 Ag5 O5 -122.5(7) 1_545 .
Ag1 Ag1 Ag5 O5 176.5(7) 3_657 .
Ag5' Ag1 Ag5 O5 64(3) . .
O2 Ag1 Ag5 C1 -167.9(8) . 3_657
O8 Ag1 Ag5 C1 -99.6(8) . 3_657
C1 Ag1 Ag5 C1 93.0(7) . 3_657
C2 Ag1 Ag5 C1 112.1(6) . 3_657
Ag2 Ag1 Ag5 C1 -60.4(6) . 3_657
Ag4 Ag1 Ag5 C1 -14.8(7) 3_667 3_657
Ag4' Ag1 Ag5 C1 -3.5(6) 3_667 3_657
Ag4' Ag1 Ag5 C1 115.0(6) 1_545 3_657
Ag1 Ag1 Ag5 C1 54.0(6) 3_657 3_657
Ag5' Ag1 Ag5 C1 -59(3) . 3_657
O2 Ag1 Ag5 C2 178.5(7) . 3_657
O8 Ag1 Ag5 C2 -113.3(6) . 3_657
C1 Ag1 Ag5 C2 -13.7(6) 3_657 3_657
C1 Ag1 Ag5 C2 79.3(6) . 3_657
C2 Ag1 Ag5 C2 98.4(6) . 3_657
Ag2 Ag1 Ag5 C2 -74.1(5) . 3_657
Ag4 Ag1 Ag5 C2 -28.5(5) 3_667 3_657
Ag4' Ag1 Ag5 C2 -17.2(5) 3_667 3_657
Ag4' Ag1 Ag5 C2 101.4(5) 1_545 3_657
Ag1 Ag1 Ag5 C2 40.4(5) 3_657 3_657
Ag5' Ag1 Ag5 C2 -72(3) . 3_657
O2 Ag1 Ag5 Ag2 -107.4(5) . .
O8 Ag1 Ag5 Ag2 -39.2(6) . .
C1 Ag1 Ag5 Ag2 60.4(6) 3_657 .
C1 Ag1 Ag5 Ag2 153.4(4) . .
C2 Ag1 Ag5 Ag2 172.5(5) . .
Ag4 Ag1 Ag5 Ag2 45.61(14) 3_667 .
Ag4' Ag1 Ag5 Ag2 56.90(12) 3_667 .
Ag4' Ag1 Ag5 Ag2 175.47(14) 1_545 .
Ag1 Ag1 Ag5 Ag2 114.48(10) 3_657 .
Ag5' Ag1 Ag5 Ag2 2(3) . .
C1 Ag2 Ag5 O5 169.8(8) 3_657 .
O6 Ag2 Ag5 O5 52.7(7) . .
O4 Ag2 Ag5 O5 -16.3(5) . .
O9 Ag2 Ag5 O5 -95.8(7) . .
Ag1 Ag2 Ag5 O5 -125.2(5) . .
Ag5' Ag2 Ag5 O5 57(3) . .
Ag4 Ag2 Ag5 O5 -172.1(4) 3_667 .
Ag4' Ag2 Ag5 O5 -178.2(5) 3_667 .
O6 Ag2 Ag5 C1 -117.1(8) . 3_657
O4 Ag2 Ag5 C1 173.9(7) . 3_657
O9 Ag2 Ag5 C1 94.4(7) . 3_657
Ag1 Ag2 Ag5 C1 65.0(6) . 3_657
Ag5' Ag2 Ag5 C1 -113(4) . 3_657
Ag4 Ag2 Ag5 C1 18.1(6) 3_667 3_657
Ag4' Ag2 Ag5 C1 12.0(6) 3_667 3_657
C1 Ag2 Ag5 C2 20.9(5) 3_657 3_657
O6 Ag2 Ag5 C2 -96.2(7) . 3_657
O4 Ag2 Ag5 C2 -165.2(6) . 3_657
O9 Ag2 Ag5 C2 115.3(6) . 3_657
Ag1 Ag2 Ag5 C2 85.9(4) . 3_657
Ag5' Ag2 Ag5 C2 -92(3) . 3_657
Ag4 Ag2 Ag5 C2 39.0(5) 3_667 3_657
Ag4' Ag2 Ag5 C2 32.9(4) 3_667 3_657
C1 Ag2 Ag5 Ag1 -65.0(6) 3_657 .
O6 Ag2 Ag5 Ag1 177.9(6) . .
O4 Ag2 Ag5 Ag1 108.9(4) . .
O9 Ag2 Ag5 Ag1 29.4(5) . .
Ag5' Ag2 Ag5 Ag1 -178(4) . .
Ag4 Ag2 Ag5 Ag1 -46.95(15) 3_667 .
Ag4' Ag2 Ag5 Ag1 -53.06(12) 3_667 .
C12 O5 Ag5' C1 -1(3) . 3_657
Ag5 O5 Ag5' C1 116(4) . 3_657
C12 O5 Ag5' N2 125.5(16) . 3_657
Ag5 O5 Ag5' N2 -118(4) . 3_657
C12 O5 Ag5' C2 55(4) . 3_657
Ag5 O5 Ag5' C2 171(7) . 3_657
C12 O5 Ag5' Ag2 6.7(17) . .
Ag5 O5 Ag5' Ag2 123(4) . .
C12 O5 Ag5' Ag1 -46.9(19) . .
Ag5 O5 Ag5' Ag1 69(3) . .
C1 Ag2 Ag5' O5 -174.7(12) 3_657 .
O6 Ag2 Ag5' O5 63.0(10) . .
O4 Ag2 Ag5' O5 -9.1(7) . .
O9 Ag2 Ag5' O5 -80.4(13) . .
Ag1 Ag2 Ag5' O5 -115.3(8) . .
Ag4 Ag2 Ag5' O5 -164.3(7) 3_667 .
Ag4' Ag2 Ag5' O5 -169.2(7) 3_667 .
Ag5 Ag2 Ag5' O5 -113(4) . .
O6 Ag2 Ag5' C1 -122.3(8) . 3_657
O4 Ag2 Ag5' C1 165.6(8) . 3_657
O9 Ag2 Ag5' C1 94.3(10) . 3_657
Ag1 Ag2 Ag5' C1 59.4(6) . 3_657
Ag4 Ag2 Ag5' C1 10.4(7) 3_667 3_657
Ag4' Ag2 Ag5' C1 5.5(6) 3_667 3_657
Ag5 Ag2 Ag5' C1 61(3) . 3_657
C1 Ag2 Ag5' N2 89.4(10) 3_657 3_657
O6 Ag2 Ag5' N2 -32.9(12) . 3_657
O4 Ag2 Ag5' N2 -105.0(10) . 3_657
O9 Ag2 Ag5' N2 -176.3(7) . 3_657
Ag1 Ag2 Ag5' N2 148.8(10) . 3_657
Ag4 Ag2 Ag5' N2 99.8(9) 3_667 3_657
Ag4' Ag2 Ag5' N2 94.9(9) 3_667 3_657
Ag5 Ag2 Ag5' N2 151(4) . 3_657
C1 Ag2 Ag5' C2 19.4(5) 3_657 3_657
O6 Ag2 Ag5' C2 -102.8(8) . 3_657
O4 Ag2 Ag5' C2 -175.0(8) . 3_657
O9 Ag2 Ag5' C2 113.7(9) . 3_657
Ag1 Ag2 Ag5' C2 78.9(5) . 3_657
Ag4 Ag2 Ag5' C2 29.9(7) 3_667 3_657
Ag4' Ag2 Ag5' C2 25.0(6) 3_667 3_657
Ag5 Ag2 Ag5' C2 81(3) . 3_657
C1 Ag2 Ag5' Ag1 -59.4(6) 3_657 .
O6 Ag2 Ag5' Ag1 178.3(5) . .
O4 Ag2 Ag5' Ag1 106.2(4) . .
O9 Ag2 Ag5' Ag1 34.9(10) . .
Ag4 Ag2 Ag5' Ag1 -49.0(3) 3_667 .
Ag4' Ag2 Ag5' Ag1 -53.9(2) 3_667 .
Ag5 Ag2 Ag5' Ag1 2(3) . .
O2 Ag1 Ag5' O5 -30.4(11) . .
O8 Ag1 Ag5' O5 45.2(14) . .
C1 Ag1 Ag5' O5 145.9(16) 3_657 .
C1 Ag1 Ag5' O5 -129.9(11) . .
C2 Ag1 Ag5' O5 -110.5(13) . .
Ag2 Ag1 Ag5' O5 78.6(11) . .
Ag4 Ag1 Ag5' O5 123.2(11) 3_667 .
Ag4' Ag1 Ag5' O5 135.1(11) 3_667 .
Ag4' Ag1 Ag5' O5 -105.5(11) 1_545 .
Ag1 Ag1 Ag5' O5 -165.7(11) 3_657 .
Ag5 Ag1 Ag5' O5 -100(3) . .
O2 Ag1 Ag5' C1 -176.3(10) . 3_657
O8 Ag1 Ag5' C1 -100.7(9) . 3_657
C1 Ag1 Ag5' C1 84.2(9) . 3_657
C2 Ag1 Ag5' C1 103.7(8) . 3_657
Ag2 Ag1 Ag5' C1 -67.3(8) . 3_657
Ag4 Ag1 Ag5' C1 -22.7(8) 3_667 3_657
Ag4' Ag1 Ag5' C1 -10.8(8) 3_667 3_657
Ag4' Ag1 Ag5' C1 108.6(8) 1_545 3_657
Ag1 Ag1 Ag5' C1 48.4(8) 3_657 3_657
Ag5 Ag1 Ag5' C1 115(3) . 3_657
O2 Ag1 Ag5' N2 166(3) . 3_657
O8 Ag1 Ag5' N2 -118(2) . 3_657
C1 Ag1 Ag5' N2 -17(2) 3_657 3_657
C1 Ag1 Ag5' N2 67(3) . 3_657
C2 Ag1 Ag5' N2 86(3) . 3_657
Ag2 Ag1 Ag5' N2 -85(2) . 3_657
Ag4 Ag1 Ag5' N2 -40(3) 3_667 3_657
Ag4' Ag1 Ag5' N2 -28(3) 3_667 3_657
Ag4' Ag1 Ag5' N2 91(3) 1_545 3_657
Ag1 Ag1 Ag5' N2 31(2) 3_657 3_657
Ag5 Ag1 Ag5' N2 97(4) . 3_657
O2 Ag1 Ag5' C2 168.4(9) . 3_657
O8 Ag1 Ag5' C2 -116.0(7) . 3_657
C1 Ag1 Ag5' C2 -15.3(6) 3_657 3_657
C1 Ag1 Ag5' C2 68.9(8) . 3_657
C2 Ag1 Ag5' C2 88.4(9) . 3_657
Ag2 Ag1 Ag5' C2 -82.6(6) . 3_657
Ag4 Ag1 Ag5' C2 -38.0(7) 3_667 3_657
Ag4' Ag1 Ag5' C2 -26.1(7) 3_667 3_657
Ag4' Ag1 Ag5' C2 93.3(7) 1_545 3_657
Ag1 Ag1 Ag5' C2 33.1(6) 3_657 3_657
Ag5 Ag1 Ag5' C2 99(3) . 3_657
O2 Ag1 Ag5' Ag2 -109.1(6) . .
O8 Ag1 Ag5' Ag2 -33.4(7) . .
C1 Ag1 Ag5' Ag2 67.3(7) 3_657 .
C1 Ag1 Ag5' Ag2 151.4(5) . .
C2 Ag1 Ag5' Ag2 170.9(6) . .
Ag4 Ag1 Ag5' Ag2 44.6(3) 3_667 .
Ag4' Ag1 Ag5' Ag2 56.4(3) 3_667 .
Ag4' Ag1 Ag5' Ag2 175.8(3) 1_545 .
Ag1 Ag1 Ag5' Ag2 115.7(3) 3_657 .
Ag5 Ag1 Ag5' Ag2 -178(3) . .
